data_7010505
loop_
_publ_author_name
'Adams, Christopher J.'
'Anderson, Kirsty M.'
'Bartlett, Ian M.'
'Connelly, Neil G.'
'Orpen, A. Guy'
'Paget, Timothy J.'
'Phetmung, Hirihattaya'
'Smith, David W.'

_publ_section_title
;
 Molybdenum-based alkyne--isocyanide coupling reactions: synthesis of a
 reactive diiminometallacyclopentene complex
;
_journal_issue 8
_journal_name_full 'Journal of the Chemical Society, Dalton Transactions'
_journal_page_first 1284
_journal_paper_doi 10.1039/b010018h
_journal_year 2001
_chemical_formula_sum 'C37.09 H42.09 B Cl2.1 F4 Mo N3'
_chemical_formula_weight 786.99
_chemical_name_systematic
;
?
;
_space_group_IT_number 2
_symmetry_cell_setting triclinic
_symmetry_space_group_name_Hall '-P 1'
_symmetry_space_group_name_H-M 'P -1'
_atom_sites_solution_hydrogens geom
_atom_sites_solution_primary direct
_atom_sites_solution_secondary difmap
_audit_creation_method SHELXL-97
_cell_angle_alpha 103.043(18)
_cell_angle_beta 90.989(19)
_cell_angle_gamma 92.729(19)
_cell_formula_units_Z 2
_cell_length_a 8.269(2)
_cell_length_b 14.598(3)
_cell_length_c 15.379(3)
_cell_measurement_reflns_used 105
_cell_measurement_temperature 173(2)
_cell_volume 1805.7(7)
_computing_cell_refinement 'Bruker SMART'
_computing_data_collection 'Bruker SMART'
_computing_data_reduction 'Bruker SAINT'
_computing_molecular_graphics 'Bruker SHELXTL'
_computing_publication_material 'Bruker SHELXTL'
_computing_structure_refinement 'SHELXL-97 (Sheldrick, 1997)'
_computing_structure_solution 'SHELXS-97 (Sheldrick, 1990)'
_diffrn_ambient_temperature 173(2)
_diffrn_measured_fraction_theta_full 0.997
_diffrn_measured_fraction_theta_max 0.997
_diffrn_measurement_device_type 'Siemens CCD area detector'
_diffrn_measurement_method '\w rotation with narrow frames'
_diffrn_radiation_monochromator graphite
_diffrn_radiation_source 'fine-focus sealed tube'
_diffrn_radiation_type MoK\a
_diffrn_radiation_wavelength 0.71073
_diffrn_reflns_av_R_equivalents 0.0256
_diffrn_reflns_av_sigmaI/netI 0.0370
_diffrn_reflns_limit_h_max 9
_diffrn_reflns_limit_h_min -9
_diffrn_reflns_limit_k_max 17
_diffrn_reflns_limit_k_min -17
_diffrn_reflns_limit_l_max 18
_diffrn_reflns_limit_l_min -18
_diffrn_reflns_number 15784
_diffrn_reflns_theta_full 25.00
_diffrn_reflns_theta_max 25.00
_diffrn_reflns_theta_min 1.43
_diffrn_standards_decay_% 0
_exptl_absorpt_coefficient_mu 0.570
_exptl_absorpt_correction_T_max 0.862083
_exptl_absorpt_correction_T_min 0.685690
_exptl_absorpt_correction_type multi-scan
_exptl_absorpt_process_details 'SADABS (Sheldrick, 1996)'
_exptl_crystal_colour red
_exptl_crystal_density_diffrn 1.447
_exptl_crystal_density_meas ?
_exptl_crystal_density_method .
_exptl_crystal_description block
_exptl_crystal_F_000 809
_exptl_crystal_size_max 0.4
_exptl_crystal_size_mid 0.3
_exptl_crystal_size_min 0.2
_refine_diff_density_max 0.455
_refine_diff_density_min -0.476
_refine_diff_density_rms 0.055
_refine_ls_extinction_method none
_refine_ls_goodness_of_fit_ref 0.962
_refine_ls_hydrogen_treatment constr
_refine_ls_matrix_type full
_refine_ls_number_parameters 506
_refine_ls_number_reflns 6344
_refine_ls_number_restraints 0
_refine_ls_restrained_S_all 0.962
_refine_ls_R_factor_all 0.0439
_refine_ls_R_factor_gt 0.0326
_refine_ls_shift/su_max 0.001
_refine_ls_shift/su_mean 0.000
_refine_ls_structure_factor_coef Fsqd
_refine_ls_weighting_details 'calc w=1/[\s^2^(Fo^2^)+(0.0580P)^2^+0.0000P] where P=(Fo^2^+2Fc^2^)/3'
_refine_ls_weighting_scheme calc
_refine_ls_wR_factor_gt 0.0850
_refine_ls_wR_factor_ref 0.0887
_reflns_number_gt 5052
_reflns_number_total 6344
_reflns_threshold_expression >2sigma(I)
_cod_data_source_file b010018h.txt
_cod_data_source_block 7(8)
_cod_depositor_comments
;
The following automatic conversions were performed:
'_symmetry_cell_setting' value 'Triclinic' changed to 'triclinic'
according to '/home/saulius/struct/CIF-dictionaries/cif_core.dic'
dictionary named 'cif_core.dic' version 2.4.1 from 2010-06-29.

Automatic conversion script
Id: cif_fix_enum 1527 2010-12-29 10:47:43Z saulius 
;
_cod_original_sg_symbol_H-M P-1
_cod_original_formula_sum 'C37.09 H42.09 B Cl2.10 F4 Mo N3'
_cod_database_code 7010505

loop_
_symmetry_equiv_pos_as_xyz
'x, y, z'
'-x, -y, -z'

loop_
_atom_site_label
_atom_site_type_symbol
_atom_site_fract_x
_atom_site_fract_y
_atom_site_fract_z
_atom_site_U_iso_or_equiv
_atom_site_adp_type
_atom_site_occupancy
_atom_site_symmetry_multiplicity
_atom_site_calc_flag
_atom_site_refinement_flags
_atom_site_disorder_assembly
_atom_site_disorder_group
Mo1 Mo 0.23955(3) 0.309528(15) 0.296984(15) 0.03685(9) Uani 1 1 d . . .
Cl1 Cl 0.49623(9) 0.39773(5) 0.35603(6) 0.0602(2) Uani 1 1 d . A .
N1 N 0.2607(3) 0.45314(17) 0.16225(19) 0.0555(7) Uani 1 1 d . . .
N2 N 0.4259(3) 0.15176(18) 0.37653(16) 0.0484(6) Uani 1 1 d . . .
N3 N 0.0208(3) 0.15291(16) 0.15455(15) 0.0449(6) Uani 1 1 d . . .
C1 C -0.0372(3) 0.29965(18) 0.34531(17) 0.0386(6) Uani 1 1 d . A .
C2 C 0.0692(3) 0.2915(2) 0.41718(18) 0.0433(7) Uani 1 1 d . A .
C3 C 0.1661(3) 0.3772(2) 0.4431(2) 0.0534(8) Uani 1 1 d . A .
C4 C 0.1228(4) 0.4370(2) 0.3860(2) 0.0530(8) Uani 1 1 d . A .
C5 C -0.0029(3) 0.38832(19) 0.3251(2) 0.0455(7) Uani 1 1 d . A .
C6 C -0.1805(3) 0.2348(2) 0.3126(2) 0.0498(7) Uani 1 1 d . . .
H6A H -0.2703 0.2512 0.3530 0.075 Uiso 1 1 calc R A .
H6B H -0.1528 0.1698 0.3108 0.075 Uiso 1 1 calc R . .
H6C H -0.2128 0.2405 0.2525 0.075 Uiso 1 1 calc R . .
C7 C 0.0578(4) 0.2145(2) 0.4661(2) 0.0587(8) Uani 1 1 d . . .
H7A H -0.0304 0.2255 0.5083 0.088 Uiso 1 1 calc R A .
H7B H 0.1602 0.2131 0.4987 0.088 Uiso 1 1 calc R . .
H7C H 0.0362 0.1541 0.4234 0.088 Uiso 1 1 calc R . .
C8 C 0.2730(4) 0.4035(3) 0.5256(2) 0.0825(13) Uani 1 1 d . . .
H8A H 0.3233 0.3473 0.5359 0.124 Uiso 1 1 calc R A .
H8B H 0.2080 0.4303 0.5770 0.124 Uiso 1 1 calc R . .
H8C H 0.3575 0.4502 0.5180 0.124 Uiso 1 1 calc R . .
C9 C 0.1824(4) 0.5385(2) 0.3983(3) 0.0800(12) Uani 1 1 d . . .
H9A H 0.1380 0.5760 0.4528 0.120 Uiso 1 1 calc R A .
H9B H 0.1471 0.5624 0.3469 0.120 Uiso 1 1 calc R . .
H9C H 0.3010 0.5430 0.4033 0.120 Uiso 1 1 calc R . .
C10 C -0.1012(4) 0.4263(2) 0.2597(2) 0.0635(9) Uani 1 1 d . . .
H10A H -0.2092 0.4394 0.2831 0.095 Uiso 1 1 calc R A .
H10B H -0.1110 0.3798 0.2027 0.095 Uiso 1 1 calc R . .
H10C H -0.0475 0.4846 0.2506 0.095 Uiso 1 1 calc R . .
C11 C 0.2447(3) 0.4034(2) 0.2105(2) 0.0476(7) Uani 1 1 d . A .
C12 C 0.2816(4) 0.5022(2) 0.0924(3) 0.0649(10) Uani 1 1 d . A .
C13 C 0.3715(5) 0.5851(3) 0.1122(3) 0.0803(12) Uani 1 1 d . . .
C14 C 0.4014(5) 0.6286(3) 0.0384(4) 0.0957(15) Uani 1 1 d . A .
H14A H 0.4637 0.6864 0.0464 0.115 Uiso 1 1 calc R . .
C15 C 0.3371(6) 0.5840(4) -0.0434(4) 0.0986(16) Uani 1 1 d . . .
H15A H 0.3579 0.6126 -0.0920 0.118 Uiso 1 1 calc R A .
C16 C 0.2458(5) 0.5019(3) -0.0604(3) 0.0844(12) Uani 1 1 d . A .
H16A H 0.2045 0.4757 -0.1193 0.101 Uiso 1 1 calc R . .
C17 C 0.2123(5) 0.4559(3) 0.0077(3) 0.0707(10) Uani 1 1 d . . .
C18 C 0.1193(5) 0.3647(3) -0.0060(3) 0.0799(11) Uani 1 1 d . A .
H18A H 0.0292 0.3705 0.0350 0.120 Uiso 1 1 calc R . .
H18B H 0.1903 0.3166 0.0055 0.120 Uiso 1 1 calc R . .
H18C H 0.0768 0.3464 -0.0677 0.120 Uiso 1 1 calc R . .
C19 C 0.4407(5) 0.6269(3) 0.2028(4) 0.1030(16) Uani 1 1 d . A .
H19A H 0.3541 0.6529 0.2421 0.155 Uiso 1 1 calc R . .
H19B H 0.5217 0.6772 0.1996 0.155 Uiso 1 1 calc R . .
H19C H 0.4921 0.5781 0.2265 0.155 Uiso 1 1 calc R . .
C20 C 0.3463(3) 0.2033(2) 0.35138(18) 0.0439(7) Uani 1 1 d . A .
C21 C 0.5400(3) 0.0926(2) 0.4024(2) 0.0513(7) Uani 1 1 d . A .
C22 C 0.5753(4) 0.0108(2) 0.3396(3) 0.0639(9) Uani 1 1 d . . .
C23 C 0.6950(4) -0.0427(3) 0.3650(3) 0.0771(11) Uani 1 1 d . A .
H23A H 0.7245 -0.0985 0.3247 0.092 Uiso 1 1 calc R . .
C24 C 0.7703(5) -0.0160(4) 0.4466(4) 0.0874(14) Uani 1 1 d . . .
H24A H 0.8520 -0.0536 0.4620 0.105 Uiso 1 1 calc R A .
C25 C 0.7323(5) 0.0629(4) 0.5072(3) 0.0810(13) Uani 1 1 d . A .
H25A H 0.7857 0.0785 0.5642 0.097 Uiso 1 1 calc R . .
C26 C 0.6144(4) 0.1219(3) 0.4860(2) 0.0635(9) Uani 1 1 d . . .
C27 C 0.5751(5) 0.2114(3) 0.5485(3) 0.0854(12) Uani 1 1 d . A .
H27A H 0.5889 0.2637 0.5185 0.128 Uiso 1 1 calc R . .
H27B H 0.6478 0.2229 0.6013 0.128 Uiso 1 1 calc R . .
H27C H 0.4626 0.2066 0.5668 0.128 Uiso 1 1 calc R . .
C28 C 0.4926(6) -0.0172(3) 0.2507(3) 0.0994(15) Uani 1 1 d . A .
H28A H 0.4898 0.0375 0.2238 0.149 Uiso 1 1 calc R . .
H28B H 0.3818 -0.0410 0.2572 0.149 Uiso 1 1 calc R . .
H28C H 0.5517 -0.0666 0.2122 0.149 Uiso 1 1 calc R . .
C29 C 0.0998(3) 0.20903(19) 0.20444(18) 0.0398(6) Uani 1 1 d . A .
C30 C -0.0789(3) 0.0742(2) 0.11041(19) 0.0447(7) Uani 1 1 d . A .
C31 C -0.1843(4) 0.0833(2) 0.0419(2) 0.0538(8) Uani 1 1 d . . .
C32 C -0.2805(4) 0.0021(3) 0.0012(2) 0.0649(10) Uani 1 1 d . A .
H32A H -0.3540 0.0045 -0.0463 0.078 Uiso 1 1 calc R . .
C33 C -0.2697(4) -0.0801(3) 0.0291(3) 0.0696(10) Uani 1 1 d . . .
H33A H -0.3348 -0.1341 0.0003 0.084 Uiso 1 1 calc R A .
C34 C -0.1669(4) -0.0854(2) 0.0978(2) 0.0659(9) Uani 1 1 d . A .
H34A H -0.1630 -0.1429 0.1168 0.079 Uiso 1 1 calc R . .
C35 C -0.0680(4) -0.0087(2) 0.1403(2) 0.0529(8) Uani 1 1 d . . .
C36 C 0.0464(5) -0.0150(3) 0.2143(3) 0.0748(10) Uani 1 1 d . A .
H36A H 0.0079 0.0217 0.2708 0.112 Uiso 1 1 calc R . .
H36B H 0.1541 0.0101 0.2030 0.112 Uiso 1 1 calc R . .
H36C H 0.0524 -0.0810 0.2177 0.112 Uiso 1 1 calc R . .
C37 C -0.1952(5) 0.1733(3) 0.0142(3) 0.0780(11) Uani 1 1 d . A .
H37A H -0.0874 0.1949 -0.0009 0.117 Uiso 1 1 calc R . .
H37B H -0.2371 0.2206 0.0631 0.117 Uiso 1 1 calc R . .
H37C H -0.2684 0.1643 -0.0382 0.117 Uiso 1 1 calc R . .
Cl99 Cl 0.42751(12) 0.23695(6) 0.17967(7) 0.0444(3) Uani 0.906(2) 1 d P A 1
C99 C 0.458(7) 0.262(3) 0.191(4) 0.0444(3) Uani 0.094(2) 1 d P A 2
H99A H 0.5580 0.3051 0.2051 0.053 Uiso 0.094(2) 1 calc PR A 2
Cl3 Cl 0.4994(10) 0.1435(6) 0.1800(5) 0.057(3) Uani 0.094(2) 1 d P A 2
Cl2 Cl 0.3666(12) 0.2619(6) 0.0777(5) 0.064(3) Uani 0.094(2) 1 d P A 2
B1 B 1.024(3) 0.268(2) 0.7201(12) 0.071(4) Uani 0.549(6) 1 d P B 1
F1 F 0.9360(16) 0.2270(7) 0.6839(7) 0.177(5) Uani 0.549(6) 1 d P B 1
F2 F 0.9815(7) 0.3555(4) 0.7783(3) 0.0949(18) Uani 0.549(6) 1 d P B 1
F3 F 1.1468(11) 0.2411(5) 0.7840(4) 0.091(2) Uani 0.549(6) 1 d P B 1
F4 F 1.1604(8) 0.3142(6) 0.6748(3) 0.135(3) Uani 0.549(6) 1 d P B 1
B1' B 1.066(4) 0.277(3) 0.7421(17) 0.071(4) Uani 0.451(6) 1 d P B 2
F1' F 1.1609(15) 0.2458(10) 0.7463(16) 0.254(11) Uani 0.451(6) 1 d P B 2
F2' F 0.9804(13) 0.1838(6) 0.6617(4) 0.097(3) Uani 0.451(6) 1 d P B 2
F3' F 0.9145(9) 0.2456(5) 0.7906(5) 0.124(3) Uani 0.451(6) 1 d P B 2
F4' F 0.9890(17) 0.3313(8) 0.6969(13) 0.247(8) Uani 0.451(6) 1 d P B 2

loop_
_atom_site_aniso_label
_atom_site_aniso_U_11
_atom_site_aniso_U_22
_atom_site_aniso_U_33
_atom_site_aniso_U_23
_atom_site_aniso_U_13
_atom_site_aniso_U_12
Mo1 0.03011(14) 0.03555(13) 0.04122(14) 0.00051(10) 0.00620(9) 0.00202(9)
Cl1 0.0357(4) 0.0572(4) 0.0727(5) -0.0159(4) 0.0080(4) -0.0054(3)
N1 0.0476(15) 0.0456(14) 0.0763(19) 0.0165(14) 0.0239(13) 0.0109(12)
N2 0.0408(14) 0.0577(15) 0.0472(14) 0.0117(12) 0.0054(11) 0.0052(12)
N3 0.0410(13) 0.0413(13) 0.0478(14) 0.0001(11) 0.0038(11) 0.0015(11)
C1 0.0300(14) 0.0419(15) 0.0417(15) 0.0032(12) 0.0089(11) 0.0056(11)
C2 0.0327(15) 0.0546(17) 0.0409(15) 0.0061(13) 0.0100(12) 0.0057(12)
C3 0.0356(16) 0.066(2) 0.0458(17) -0.0136(15) 0.0114(13) -0.0026(14)
C4 0.0436(17) 0.0411(16) 0.066(2) -0.0067(15) 0.0202(15) 0.0011(13)
C5 0.0354(15) 0.0416(15) 0.0595(18) 0.0084(13) 0.0197(13) 0.0109(12)
C6 0.0320(15) 0.0569(18) 0.0576(18) 0.0067(14) 0.0063(13) -0.0005(13)
C7 0.0452(18) 0.083(2) 0.0556(19) 0.0295(17) 0.0081(14) 0.0074(16)
C8 0.052(2) 0.121(3) 0.051(2) -0.027(2) -0.0001(16) -0.007(2)
C9 0.062(2) 0.0398(18) 0.123(3) -0.0142(19) 0.032(2) -0.0027(15)
C10 0.0493(19) 0.068(2) 0.085(2) 0.0359(19) 0.0242(17) 0.0263(16)
C11 0.0365(16) 0.0399(16) 0.0636(19) 0.0045(15) 0.0128(14) 0.0051(12)
C12 0.0503(19) 0.0514(19) 0.102(3) 0.030(2) 0.0314(19) 0.0214(15)
C13 0.056(2) 0.059(2) 0.133(4) 0.031(2) 0.034(2) 0.0190(18)
C14 0.065(3) 0.070(3) 0.171(5) 0.061(3) 0.035(3) 0.027(2)
C15 0.070(3) 0.098(4) 0.156(5) 0.078(4) 0.040(3) 0.041(3)
C16 0.073(3) 0.094(3) 0.107(3) 0.058(3) 0.024(2) 0.038(2)
C17 0.070(2) 0.074(2) 0.081(3) 0.036(2) 0.025(2) 0.038(2)
C18 0.089(3) 0.074(3) 0.081(3) 0.023(2) 0.007(2) 0.016(2)
C19 0.069(3) 0.063(2) 0.169(5) 0.012(3) 0.029(3) -0.011(2)
C20 0.0369(16) 0.0502(17) 0.0397(15) -0.0001(13) 0.0050(12) 0.0008(13)
C21 0.0323(15) 0.066(2) 0.0632(19) 0.0314(16) 0.0045(14) 0.0018(14)
C22 0.0433(18) 0.069(2) 0.085(3) 0.0275(19) 0.0046(17) 0.0142(16)
C23 0.048(2) 0.076(2) 0.120(4) 0.048(2) 0.011(2) 0.0140(18)
C24 0.049(2) 0.105(3) 0.136(4) 0.086(3) 0.000(3) 0.004(2)
C25 0.048(2) 0.123(4) 0.090(3) 0.066(3) -0.015(2) -0.018(2)
C26 0.0468(19) 0.085(2) 0.066(2) 0.036(2) -0.0058(16) -0.0177(17)
C27 0.074(3) 0.114(3) 0.065(2) 0.020(2) -0.014(2) -0.021(2)
C28 0.091(3) 0.107(3) 0.089(3) -0.011(3) -0.004(2) 0.053(3)
C29 0.0385(15) 0.0384(15) 0.0425(15) 0.0071(13) 0.0089(12) 0.0076(12)
C30 0.0328(15) 0.0476(16) 0.0473(16) -0.0026(13) 0.0035(12) 0.0014(12)
C31 0.0456(17) 0.0601(19) 0.0519(18) 0.0023(15) 0.0047(14) 0.0122(14)
C32 0.0392(18) 0.090(3) 0.0537(19) -0.0067(18) -0.0045(14) -0.0044(17)
C33 0.060(2) 0.068(2) 0.070(2) -0.0030(19) 0.0088(18) -0.0193(18)
C34 0.065(2) 0.0529(19) 0.076(2) 0.0085(17) 0.0128(19) -0.0122(16)
C35 0.0462(18) 0.0471(17) 0.0614(19) 0.0049(15) 0.0092(15) -0.0038(13)
C36 0.075(3) 0.069(2) 0.085(3) 0.029(2) -0.007(2) 0.0007(19)
C37 0.088(3) 0.081(3) 0.067(2) 0.016(2) -0.006(2) 0.023(2)
Cl99 0.0374(6) 0.0482(6) 0.0447(5) 0.0034(4) 0.0076(4) 0.0053(4)
C99 0.0374(6) 0.0482(6) 0.0447(5) 0.0034(4) 0.0076(4) 0.0053(4)
Cl3 0.058(5) 0.073(6) 0.038(4) -0.001(4) 0.006(3) 0.034(4)
Cl2 0.091(7) 0.057(5) 0.046(5) 0.013(4) 0.031(4) 0.019(4)
B1 0.105(15) 0.084(7) 0.029(10) 0.016(8) -0.024(6) 0.034(10)
F1 0.179(10) 0.144(9) 0.167(9) -0.045(7) -0.047(7) -0.008(7)
F2 0.121(4) 0.084(3) 0.079(3) 0.008(3) 0.002(3) 0.047(3)
F3 0.148(7) 0.055(3) 0.069(3) 0.008(2) -0.023(3) 0.022(3)
F4 0.136(6) 0.187(7) 0.090(4) 0.050(4) 0.016(3) -0.025(5)
B1' 0.105(15) 0.084(7) 0.029(10) 0.016(8) -0.024(6) 0.034(10)
F1' 0.070(6) 0.122(9) 0.57(3) 0.078(16) -0.006(13) 0.033(6)
F2' 0.140(7) 0.102(6) 0.053(3) 0.030(4) -0.012(4) -0.009(5)
F3' 0.155(7) 0.108(5) 0.116(5) 0.030(4) 0.049(5) 0.038(4)
F4' 0.277(14) 0.134(8) 0.41(2) 0.194(12) 0.149(15) 0.112(9)

loop_
_atom_type_symbol
_atom_type_description
_atom_type_scat_dispersion_real
_atom_type_scat_dispersion_imag
_atom_type_scat_source
C C 0.0033 0.0016 'International Tables Vol C Tables 4.2.6.8 and 6.1.1.4'
H H 0.0000 0.0000 'International Tables Vol C Tables 4.2.6.8 and 6.1.1.4'
B B 0.0013 0.0007 'International Tables Vol C Tables 4.2.6.8 and 6.1.1.4'
N N 0.0061 0.0033 'International Tables Vol C Tables 4.2.6.8 and 6.1.1.4'
F F 0.0171 0.0103 'International Tables Vol C Tables 4.2.6.8 and 6.1.1.4'
Cl Cl 0.1484 0.1585 'International Tables Vol C Tables 4.2.6.8 and 6.1.1.4'
Mo Mo -1.6832 0.6857 'International Tables Vol C Tables 4.2.6.8 and 6.1.1.4'

loop_
_geom_angle_atom_site_label_1
_geom_angle_atom_site_label_2
_geom_angle_atom_site_label_3
_geom_angle
_geom_angle_site_symmetry_1
_geom_angle_site_symmetry_3
_geom_angle_publ_flag
C29 Mo1 C11 91.49(11) . . ?
C29 Mo1 C20 91.84(10) . . ?
C11 Mo1 C20 151.15(11) . . ?
C29 Mo1 C4 120.87(10) . . ?
C11 Mo1 C4 79.87(12) . . ?
C20 Mo1 C4 122.02(12) . . ?
C29 Mo1 C3 125.52(10) . . ?
C11 Mo1 C3 114.25(12) . . ?
C20 Mo1 C3 86.58(12) . . ?
C4 Mo1 C3 35.58(12) . . ?
C29 Mo1 C5 85.23(10) . . ?
C11 Mo1 C5 75.95(10) . . ?
C20 Mo1 C5 132.89(10) . . ?
C4 Mo1 C5 35.78(10) . . ?
C3 Mo1 C5 58.86(11) . . ?
C29 Mo1 C2 92.30(10) . . ?
C11 Mo1 C2 133.22(10) . . ?
C20 Mo1 C2 75.24(10) . . ?
C4 Mo1 C2 58.59(11) . . ?
C3 Mo1 C2 34.98(10) . . ?
C5 Mo1 C2 57.98(10) . . ?
C29 Mo1 C1 69.30(9) . . ?
C11 Mo1 C1 106.53(10) . . ?
C20 Mo1 C1 101.44(10) . . ?
C4 Mo1 C1 58.18(9) . . ?
C3 Mo1 C1 57.86(9) . . ?
C5 Mo1 C1 34.37(9) . . ?
C2 Mo1 C1 34.49(9) . . ?
C29 Mo1 Cl1 153.67(7) . . ?
C11 Mo1 Cl1 82.76(8) . . ?
C20 Mo1 Cl1 81.64(8) . . ?
C4 Mo1 Cl1 83.51(8) . . ?
C3 Mo1 Cl1 79.76(7) . . ?
C5 Mo1 Cl1 117.78(7) . . ?
C2 Mo1 Cl1 110.36(7) . . ?
C1 Mo1 Cl1 136.95(6) . . ?
C29 Mo1 C99 83.5(11) . . ?
C11 Mo1 C99 73.0(13) . . ?
C20 Mo1 C99 79.0(13) . . ?
C4 Mo1 C99 144.0(12) . . ?
C3 Mo1 C99 148.2(12) . . ?
C5 Mo1 C99 146.5(14) . . ?
C2 Mo1 C99 153.7(13) . . ?
C1 Mo1 C99 152.8(12) . . ?
Cl1 Mo1 C99 70.2(11) . . ?
C29 Mo1 Cl99 73.88(8) . . ?
C11 Mo1 Cl99 76.91(8) . . ?
C20 Mo1 Cl99 76.54(8) . . ?
C4 Mo1 Cl99 152.85(8) . . ?
C3 Mo1 Cl99 155.11(8) . . ?
C5 Mo1 Cl99 145.05(8) . . ?
C2 Mo1 Cl99 148.04(7) . . ?
C1 Mo1 Cl99 143.05(6) . . ?
Cl1 Mo1 Cl99 79.80(3) . . ?
C99 Mo1 Cl99 10.1(11) . . ?
C11 N1 C12 171.5(3) . . ?
C20 N2 C21 173.0(3) . . ?
C29 N3 C30 166.7(3) . . ?
C5 C1 C2 108.2(2) . . ?
C5 C1 C6 126.2(3) . . ?
C2 C1 C6 124.4(3) . . ?
C5 C1 Mo1 70.13(14) . . ?
C2 C1 Mo1 71.62(14) . . ?
C6 C1 Mo1 133.88(18) . . ?
C3 C2 C1 107.9(3) . . ?
C3 C2 C7 126.3(3) . . ?
C1 C2 C7 125.0(3) . . ?
C3 C2 Mo1 70.50(16) . . ?
C1 C2 Mo1 73.89(15) . . ?
C7 C2 Mo1 129.7(2) . . ?
C4 C3 C2 108.0(3) . . ?
C4 C3 C8 126.8(3) . . ?
C2 C3 C8 124.5(3) . . ?
C4 C3 Mo1 70.88(16) . . ?
C2 C3 Mo1 74.51(15) . . ?
C8 C3 Mo1 128.0(2) . . ?
C3 C4 C5 107.9(3) . . ?
C3 C4 C9 124.6(3) . . ?
C5 C4 C9 126.8(3) . . ?
C3 C4 Mo1 73.55(16) . . ?
C5 C4 Mo1 73.90(15) . . ?
C9 C4 Mo1 125.4(2) . . ?
C1 C5 C4 108.0(3) . . ?
C1 C5 C10 123.7(3) . . ?
C4 C5 C10 127.8(3) . . ?
C1 C5 Mo1 75.50(15) . . ?
C4 C5 Mo1 70.32(15) . . ?
C10 C5 Mo1 126.6(2) . . ?
N1 C11 Mo1 174.4(2) . . ?
C13 C12 C17 126.9(4) . . ?
C13 C12 N1 117.3(4) . . ?
C17 C12 N1 115.7(3) . . ?
C12 C13 C14 115.7(5) . . ?
C12 C13 C19 122.7(4) . . ?
C14 C13 C19 121.5(4) . . ?
C15 C14 C13 117.8(5) . . ?
C16 C15 C14 124.9(5) . . ?
C15 C16 C17 120.4(5) . . ?
C16 C17 C12 114.3(4) . . ?
C16 C17 C18 123.7(4) . . ?
C12 C17 C18 122.0(3) . . ?
N2 C20 Mo1 169.4(2) . . ?
C26 C21 C22 124.5(3) . . ?
C26 C21 N2 117.8(3) . . ?
C22 C21 N2 117.6(3) . . ?
C23 C22 C21 116.1(4) . . ?
C23 C22 C28 121.4(4) . . ?
C21 C22 C28 122.4(3) . . ?
C24 C23 C22 120.8(4) . . ?
C23 C24 C25 122.1(4) . . ?
C24 C25 C26 120.6(4) . . ?
C21 C26 C25 115.7(4) . . ?
C21 C26 C27 121.8(3) . . ?
C25 C26 C27 122.4(4) . . ?
N3 C29 Mo1 178.7(2) . . ?
C31 C30 C35 123.5(3) . . ?
C31 C30 N3 119.2(3) . . ?
C35 C30 N3 117.3(3) . . ?
C30 C31 C32 116.1(3) . . ?
C30 C31 C37 121.6(3) . . ?
C32 C31 C37 122.2(3) . . ?
C33 C32 C31 121.0(3) . . ?
C34 C33 C32 120.9(3) . . ?
C33 C34 C35 121.1(3) . . ?
C34 C35 C30 117.3(3) . . ?
C34 C35 C36 121.1(3) . . ?
C30 C35 C36 121.6(3) . . ?
Cl3 C99 Cl2 102(2) . . ?
Cl3 C99 Mo1 111(3) . . ?
Cl2 C99 Mo1 105(2) . . ?
F1 B1 F2 119(2) . . ?
F1 B1 F3 127(3) . . ?
F2 B1 F3 96.8(9) . . ?
F1 B1 F4 120.9(18) . . ?
F2 B1 F4 94.6(18) . . ?
F3 B1 F4 90.7(14) . . ?
F1' B1' F4' 145(4) . . ?
F1' B1' F3' 117(3) . . ?
F4' B1' F3' 97(2) . . ?
F1' B1' F2' 93(3) . . ?
F4' B1' F2' 84.9(12) . . ?
F3' B1' F2' 77.8(17) . . ?

loop_
_geom_bond_atom_site_label_1
_geom_bond_atom_site_label_2
_geom_bond_distance
_geom_bond_site_symmetry_2
_geom_bond_publ_flag
Mo1 C29 2.086(3) . ?
Mo1 C11 2.114(3) . ?
Mo1 C20 2.138(3) . ?
Mo1 C4 2.310(3) . ?
Mo1 C3 2.344(3) . ?
Mo1 C5 2.357(3) . ?
Mo1 C2 2.397(3) . ?
Mo1 C1 2.426(3) . ?
Mo1 Cl1 2.4764(10) . ?
Mo1 C99 2.48(6) . ?
Mo1 Cl99 2.4868(13) . ?
N1 C11 1.154(4) . ?
N1 C12 1.428(4) . ?
N2 C20 1.148(4) . ?
N2 C21 1.419(4) . ?
N3 C29 1.155(3) . ?
N3 C30 1.414(3) . ?
C1 C5 1.415(4) . ?
C1 C2 1.430(4) . ?
C1 C6 1.487(4) . ?
C2 C3 1.426(4) . ?
C2 C7 1.488(4) . ?
C3 C4 1.422(5) . ?
C3 C8 1.500(4) . ?
C4 C5 1.434(4) . ?
C4 C9 1.509(4) . ?
C5 C10 1.499(4) . ?
C12 C13 1.361(5) . ?
C12 C17 1.421(5) . ?
C13 C14 1.438(6) . ?
C13 C19 1.482(7) . ?
C14 C15 1.365(7) . ?
C15 C16 1.356(6) . ?
C16 C17 1.392(5) . ?
C17 C18 1.476(5) . ?
C21 C26 1.384(4) . ?
C21 C22 1.403(5) . ?
C22 C23 1.393(5) . ?
C22 C28 1.480(5) . ?
C23 C24 1.358(6) . ?
C24 C25 1.362(6) . ?
C25 C26 1.412(5) . ?
C26 C27 1.490(6) . ?
C30 C31 1.390(4) . ?
C30 C35 1.394(4) . ?
C31 C32 1.410(4) . ?
C31 C37 1.476(5) . ?
C32 C33 1.368(5) . ?
C33 C34 1.363(5) . ?
C34 C35 1.384(4) . ?
C35 C36 1.488(5) . ?
C99 Cl3 1.75(5) . ?
C99 Cl2 1.88(6) . ?
B1 F1 1.00(2) . ?
B1 F2 1.44(3) . ?
B1 F3 1.531(16) . ?
B1 F4 1.54(3) . ?
B1' F1' 0.93(3) . ?
B1' F4' 1.34(3) . ?
B1' F3' 1.57(4) . ?
B1' F2' 1.73(3) . ?
